data_9012616
loop_
_publ_author_name
'Fujii, H.'
'Komura, S.'
'Takeda, T.'
'Okamoto, T.'
'Ito, Y.'
'Akimitsu, J.'

_publ_section_title
;
 Polarized neutron diffraction study of Fe2P single crystal
 Sample: T = 85 K
;
_journal_name_full 'Journal of the Physical Society of Japan'
_journal_page_first 1616
_journal_page_last 1621
_journal_paper_doi 10.1143/JPSJ.46.1616
_journal_volume 46
_journal_year 1979
_chemical_compound_source Synthetic
_chemical_formula_sum 'Fe2 P'
_chemical_name_mineral Barringerite
_space_group_IT_number 189
_symmetry_space_group_name_Hall 'P -6 -2'
_symmetry_space_group_name_H-M 'P -6 2 m'
_cell_angle_alpha 90
_cell_angle_beta 90
_cell_angle_gamma 120
_cell_length_a 5.877
_cell_length_b 5.877
_cell_length_c 3.437
_cell_formula_units_Z 3
_cell_volume 102.807
_database_code_amcsd 0014171
_diffrn_ambient_temperature 85
_exptl_crystal_density_diffrn 6.913
_cod_database_code 9012616

loop_
_space_group_symop_operation_xyz
x,y,z
-x,-x+y,z
-x+y,-x,-z
y,x,-z
-y,x-y,z
x-y,-y,z
x,y,-z
-x,-x+y,-z
-x+y,-x,z
y,x,z
-y,x-y,-z
x-y,-y,-z

loop_
_atom_site_label
_atom_site_fract_x
_atom_site_fract_y
_atom_site_fract_z
Fe1 0.25600 0.00000 0.00000
Fe2 0.58900 0.00000 0.50000
P1 0.33333 0.66667 0.00000
P2 0.00000 0.00000 0.50000

loop_
_cod_related_entry_id
_cod_related_entry_database
_cod_related_entry_code
1 AMCSD 0014171
